data_2018793
loop_
_publ_author_name
'Novotn\'a, Radka'
'Tr\'avn\'i\<cek, Zden\<ek'

_publ_section_title
;
 Infinite ladder-like chains organized into a three-dimensional zigzag
 supramolecular architecture in 9-deazahypoxanthine
;
_journal_coeditor_code SK3467
_journal_issue 2
_journal_name_full 'Acta Crystallographica Section C'
_journal_page_first 158
_journal_page_last 161
_journal_paper_doi 10.1107/S0108270112050767
_journal_volume 69
_journal_year 2013
_chemical_formula_iupac 'C6 H5 N3 O'
_chemical_formula_moiety 'C6 H5 N3 O'
_chemical_formula_sum 'C6 H5 N3 O'
_chemical_formula_weight 135.13
_chemical_name_common 9-deazahypoxanthine
_chemical_name_systematic
;
3<i>H</i>-pyrrolo[3,2-<i>d</i>]pyrimidin-4(5<i>H</i>)-one
;
_space_group_IT_number 14
_symmetry_cell_setting monoclinic
_symmetry_space_group_name_Hall '-P 2yn'
_symmetry_space_group_name_H-M 'P 1 21/n 1'
_atom_sites_solution_hydrogens geom
_atom_sites_solution_primary direct
_atom_sites_solution_secondary difmap
_audit_creation_method SHELXL97
_cell_angle_alpha 90.00
_cell_angle_beta 104.69(2)
_cell_angle_gamma 90.00
_cell_formula_units_Z 4
_cell_length_a 4.8315(12)
_cell_length_b 19.976(5)
_cell_length_c 6.3551(13)
_cell_measurement_reflns_used 1593
_cell_measurement_temperature 100(2)
_cell_measurement_theta_max 33.28
_cell_measurement_theta_min 3.05
_cell_volume 593.3(2)
_computing_cell_refinement 'CrysAlis RED (Oxford Diffraction, 2009)'
_computing_data_collection 'CrysAlis CCD (Oxford Diffraction, 2009)'
_computing_data_reduction 'CrysAlis RED (Oxford Diffraction, 2009)'
_computing_molecular_graphics
;
Mercury (Macrae <i>et al.</i>, 2008) and DIAMOND (Brandenburg,
2011)
;
_computing_publication_material
;
publCIF (Westrip, 2010) and  PARST (Nardelli, 1995)
;
_computing_structure_refinement 'SHELXL97 (Sheldrick, 2008)'
_computing_structure_solution 'SHELXS97 (Sheldrick, 2008)'
_diffrn_ambient_temperature 100(2)
_diffrn_detector_area_resol_mean 8.3611
_diffrn_measured_fraction_theta_full 0.999
_diffrn_measured_fraction_theta_max 0.999
_diffrn_measurement_device_type 'Oxford Xcalibur diffractometer with Sapphire2 detector (large Be window)'
_diffrn_measurement_method \w
_diffrn_radiation_monochromator graphite
_diffrn_radiation_source 'Enhance (Mo) X-ray Source'
_diffrn_radiation_type MoK\a
_diffrn_radiation_wavelength 0.71073
_diffrn_reflns_av_R_equivalents 0.0632
_diffrn_reflns_av_sigmaI/netI 0.0689
_diffrn_reflns_limit_h_max 5
_diffrn_reflns_limit_h_min -5
_diffrn_reflns_limit_k_max 22
_diffrn_reflns_limit_k_min -23
_diffrn_reflns_limit_l_max 7
_diffrn_reflns_limit_l_min -7
_diffrn_reflns_number 3740
_diffrn_reflns_theta_full 25.05
_diffrn_reflns_theta_max 25.05
_diffrn_reflns_theta_min 3.47
_exptl_absorpt_coefficient_mu 0.110
_exptl_absorpt_correction_T_max 0.9891
_exptl_absorpt_correction_T_min 0.9783
_exptl_absorpt_correction_type multi-scan
_exptl_absorpt_process_details '(CrysAlis RED; Oxford Diffraction, 2009)'
_exptl_crystal_colour colourless
_exptl_crystal_density_diffrn 1.513
_exptl_crystal_density_method 'not measured'
_exptl_crystal_description prism
_exptl_crystal_F_000 280
_exptl_crystal_size_max 0.20
_exptl_crystal_size_mid 0.15
_exptl_crystal_size_min 0.10
_refine_diff_density_max 0.271
_refine_diff_density_min -0.166
_refine_ls_extinction_method none
_refine_ls_goodness_of_fit_ref 0.937
_refine_ls_hydrogen_treatment constr
_refine_ls_matrix_type full
_refine_ls_number_parameters 91
_refine_ls_number_reflns 1050
_refine_ls_number_restraints 0
_refine_ls_restrained_S_all 0.937
_refine_ls_R_factor_all 0.0879
_refine_ls_R_factor_gt 0.0485
_refine_ls_shift/su_max 0.000
_refine_ls_shift/su_mean 0.000
_refine_ls_structure_factor_coef Fsqd
_refine_ls_weighting_details 'calc w = 1/[\s^2^(Fo^2^)+(0.0548P)^2^] where P=(Fo^2^+2Fc^2^)/3'
_refine_ls_weighting_scheme calc
_refine_ls_wR_factor_gt 0.0919
_refine_ls_wR_factor_ref 0.1017
_reflns_number_gt 693
_reflns_number_total 1050
_reflns_threshold_expression I>2\s(I)
_cod_data_source_file sk3467.cif
_cod_data_source_block I
_cod_original_sg_symbol_H-M 'P 21/n'
_cod_database_code 2018793
_cod_database_fobs_code 2018793

loop_
_symmetry_equiv_pos_as_xyz
'x, y, z'
'-x+1/2, y+1/2, -z+1/2'
'-x, -y, -z'
'x-1/2, -y-1/2, z-1/2'

loop_
_atom_site_type_symbol
_atom_site_label
_atom_site_fract_x
_atom_site_fract_y
_atom_site_fract_z
_atom_site_U_iso_or_equiv
_atom_site_adp_type
_atom_site_calc_flag
_atom_site_refinement_flags
_atom_site_occupancy
_atom_site_symmetry_multiplicity
N N1 0.7585(4) 0.05060(9) 0.2910(3) 0.0185(5) Uani d . 1 1
H H1 0.8929 0.0201 0.3028 0.022 Uiso calc R 1 1
O O1 0.7935(3) 0.04177(8) 0.6563(2) 0.0220(4) Uani d . 1 1
C C2 0.6453(5) 0.07721(12) 0.0909(4) 0.0213(6) Uani d . 1 1
H H2 0.7187 0.0616 -0.0254 0.026 Uiso calc R 1 1
N N3 0.4440(4) 0.12250(10) 0.0454(3) 0.0215(5) Uani d . 1 1
C C4 0.3504(5) 0.14308(11) 0.2234(4) 0.0181(6) Uani d . 1 1
C C5 0.4583(5) 0.11720(12) 0.4322(4) 0.0173(5) Uani d . 1 1
C C6 0.6780(5) 0.06798(11) 0.4763(4) 0.0170(5) Uani d . 1 1
N N7 0.3190(4) 0.14745(9) 0.5707(3) 0.0193(5) Uani d . 1 1
H H7 0.3475 0.1396 0.7108 0.023 Uiso calc R 1 1
C C8 0.1282(5) 0.19201(12) 0.4504(4) 0.0209(6) Uani d . 1 1
H H8 0.0036 0.2197 0.5063 0.025 Uiso calc R 1 1
C C9 0.1421(5) 0.19112(12) 0.2378(4) 0.0212(6) Uani d . 1 1
H H9 0.0327 0.2177 0.1224 0.025 Uiso calc R 1 1

loop_
_atom_site_aniso_label
_atom_site_aniso_U_11
_atom_site_aniso_U_22
_atom_site_aniso_U_33
_atom_site_aniso_U_12
_atom_site_aniso_U_13
_atom_site_aniso_U_23
N1 0.0138(10) 0.0211(11) 0.0202(11) 0.0040(9) 0.0032(8) 0.0018(8)
O1 0.0185(9) 0.0274(10) 0.0198(9) 0.0045(7) 0.0045(7) 0.0037(7)
C2 0.0183(13) 0.0257(14) 0.0196(13) -0.0007(12) 0.0040(10) -0.0015(11)
N3 0.0168(11) 0.0234(12) 0.0237(12) 0.0006(9) 0.0039(9) 0.0004(9)
C4 0.0128(12) 0.0188(13) 0.0228(14) -0.0042(10) 0.0046(10) -0.0013(10)
C5 0.0135(12) 0.0179(13) 0.0209(13) -0.0034(10) 0.0054(10) -0.0006(10)
C6 0.0145(12) 0.0173(12) 0.0197(13) -0.0050(10) 0.0052(10) -0.0014(10)
N7 0.0161(11) 0.0213(11) 0.0202(11) 0.0010(9) 0.0042(8) 0.0012(8)
C8 0.0113(11) 0.0176(13) 0.0330(15) -0.0001(10) 0.0045(10) -0.0004(11)
C9 0.0122(12) 0.0207(14) 0.0278(15) 0.0013(10) -0.0001(10) 0.0037(11)

loop_
_atom_type_symbol
_atom_type_description
_atom_type_scat_dispersion_real
_atom_type_scat_dispersion_imag
_atom_type_scat_source
C C 0.0033 0.0016 'International Tables Vol C Tables 4.2.6.8 and 6.1.1.4'
H H 0.0000 0.0000 'International Tables Vol C Tables 4.2.6.8 and 6.1.1.4'
N N 0.0061 0.0033 'International Tables Vol C Tables 4.2.6.8 and 6.1.1.4'
O O 0.0106 0.0060 'International Tables Vol C Tables 4.2.6.8 and 6.1.1.4'

loop_
_geom_angle_atom_site_label_1
_geom_angle_atom_site_label_2
_geom_angle_atom_site_label_3
_geom_angle
C2 N1 C6 124.7(2)
C2 N1 H1 117.7
C6 N1 H1 117.7
N3 C2 N1 125.4(2)
N3 C2 H2 117.3
N1 C2 H2 117.3
C2 N3 C4 113.9(2)
N3 C4 C5 123.1(2)
N3 C4 C9 130.0(2)
C5 C4 C9 106.9(2)
N7 C5 C4 108.7(2)
N7 C5 C6 129.8(2)
C4 C5 C6 121.6(2)
O1 C6 N1 121.3(2)
O1 C6 C5 127.3(2)
N1 C6 C5 111.4(2)
C8 N7 C5 107.34(18)
C8 N7 H7 126.3
C5 N7 H7 126.3
N7 C8 C9 110.4(2)
N7 C8 H8 124.8
C9 C8 H8 124.8
C8 C9 C4 106.7(2)
C8 C9 H9 126.7
C4 C9 H9 126.7

loop_
_geom_bond_atom_site_label_1
_geom_bond_atom_site_label_2
_geom_bond_distance
N1 C2 1.358(3)
N1 C6 1.375(3)
N1 H1 0.8800
O1 C6 1.253(3)
C2 N3 1.306(3)
C2 H2 0.9500
N3 C4 1.383(3)
C4 C5 1.396(3)
C4 C9 1.410(3)
C5 N7 1.376(3)
C5 C6 1.422(3)
N7 C8 1.367(3)
N7 H7 0.8800
C8 C9 1.370(3)
C8 H8 0.9500
C9 H9 0.9500

loop_
_geom_hbond_atom_site_label_D
_geom_hbond_atom_site_label_H
_geom_hbond_atom_site_label_A
_geom_hbond_site_symmetry_A
_geom_hbond_distance_DH
_geom_hbond_distance_HA
_geom_hbond_distance_DA
_geom_hbond_angle_DHA
N1 H1 O1 3_756 0.88 1.92 2.799(3) 175
N7 H7 N3 1_556 0.88 2.09 2.965(3) 176
C2 H2 O1 1_554 0.95 2.18 3.106(3) 165

loop_
_cod_related_entry_id
_cod_related_entry_database
_cod_related_entry_code
1 ChemSpider 393636
